data_7016876
loop_
_publ_author_name
'Zhang, Wenhua'
'Hor, T. S. Andy'

_publ_section_title
;
 Complexation of 1,1'-bis(diphenylphosphino)ferrocene dioxide
 (dppfO(2)) with 3d metals and revisit of its coordination to Pd(ii).
;
_journal_issue 40
_journal_name_full 'Dalton transactions (Cambridge, England : 2003)'
_journal_page_first 10725
_journal_page_last 10730
_journal_paper_doi 10.1039/c1dt10920k
_journal_volume 40
_journal_year 2011
_chemical_formula_sum 'C71 H57 Cl6 Cu Fe2 O7 P4'
_chemical_formula_weight 1533.99
_chemical_name_systematic
;
?
;
_space_group_IT_number 15
_symmetry_cell_setting monoclinic
_symmetry_space_group_name_Hall '-C 2yc'
_symmetry_space_group_name_H-M 'C 1 2/c 1'
_atom_sites_solution_hydrogens geom
_atom_sites_solution_primary direct
_atom_sites_solution_secondary difmap
_audit_creation_method SHELXL-97
_cell_angle_alpha 90.00
_cell_angle_beta 92.9990(10)
_cell_angle_gamma 90.00
_cell_formula_units_Z 4
_cell_length_a 18.9691(9)
_cell_length_b 13.3154(6)
_cell_length_c 27.6655(13)
_cell_measurement_reflns_used 4943
_cell_measurement_temperature 223(2)
_cell_measurement_theta_max 26.11
_cell_measurement_theta_min 2.35
_cell_volume 6978.2(6)
_computing_cell_refinement 'Bruker SMART'
_computing_data_collection 'Bruker SMART'
_computing_data_reduction 'Bruker SAINT'
_computing_molecular_graphics 'Bruker SHELXTL'
_computing_publication_material 'Bruker SHELXTL'
_computing_structure_refinement 'SHELXL-97 (Sheldrick, 1997)'
_computing_structure_solution 'SHELXS-97 (Sheldrick, 1990)'
_diffrn_ambient_temperature 223(2)
_diffrn_measured_fraction_theta_full 0.998
_diffrn_measured_fraction_theta_max 0.998
_diffrn_measurement_device_type 'CCD area detector'
_diffrn_measurement_method 'phi and omega scans'
_diffrn_radiation_monochromator graphite
_diffrn_radiation_source 'fine-focus sealed tube'
_diffrn_radiation_type MoK\a
_diffrn_radiation_wavelength 0.71073
_diffrn_reflns_av_R_equivalents 0.0377
_diffrn_reflns_av_sigmaI/netI 0.0415
_diffrn_reflns_limit_h_max 22
_diffrn_reflns_limit_h_min -22
_diffrn_reflns_limit_k_max 15
_diffrn_reflns_limit_k_min -12
_diffrn_reflns_limit_l_max 32
_diffrn_reflns_limit_l_min -32
_diffrn_reflns_number 19719
_diffrn_reflns_theta_full 25.00
_diffrn_reflns_theta_max 25.00
_diffrn_reflns_theta_min 1.87
_exptl_absorpt_coefficient_mu 1.086
_exptl_absorpt_correction_T_max 0.8121
_exptl_absorpt_correction_T_min 0.6349
_exptl_absorpt_correction_type multi-scan
_exptl_crystal_colour ORANGE
_exptl_crystal_density_diffrn 1.460
_exptl_crystal_density_meas ?
_exptl_crystal_density_method 'not measured'
_exptl_crystal_description BLOCK
_exptl_crystal_F_000 3128
_exptl_crystal_size_max 0.46
_exptl_crystal_size_mid 0.36
_exptl_crystal_size_min 0.20
_refine_diff_density_max 1.735
_refine_diff_density_min -2.642
_refine_diff_density_rms 0.178
_refine_ls_extinction_method none
_refine_ls_goodness_of_fit_ref 1.143
_refine_ls_hydrogen_treatment mixed
_refine_ls_matrix_type full
_refine_ls_number_parameters 407
_refine_ls_number_reflns 6144
_refine_ls_number_restraints 12
_refine_ls_restrained_S_all 1.161
_refine_ls_R_factor_all 0.1133
_refine_ls_R_factor_gt 0.1046
_refine_ls_shift/su_max 0.002
_refine_ls_shift/su_mean 0.000
_refine_ls_structure_factor_coef Fsqd
_refine_ls_weighting_details 'calc w=1/[\s^2^(Fo^2^)+(0.1141P)^2^+182.6053P] where P=(Fo^2^+2Fc^2^)/3'
_refine_ls_weighting_scheme calc
_refine_ls_wR_factor_gt 0.2893
_refine_ls_wR_factor_ref 0.2941
_reflns_number_gt 5351
_reflns_number_total 6144
_reflns_threshold_expression >2sigma(I)
_cod_data_source_file c1dt10920k.txt
_cod_data_source_block Cpd7
_cod_depositor_comments
;
The following automatic conversions were performed:

'_symmetry_cell_setting' value 'Monoclinic' changed to 'monoclinic'
according to /home/saulius/struct/CIF-dictionaries/cif_core.dic
dictionary named 'cif_core.dic' version 2.4.1 from
2010-06-29.

'_exptl_absorpt_correction_type' value 'Multi-scan'
changed to 'multi-scan' according to
/home/saulius/struct/CIF-dictionaries/cif_core.dic dictionary named
'cif_core.dic' version 2.4.1 from 2010-06-29.

Automatic conversion script
Id: cif_fix_values 1715 2011-07-08 13:25:40Z adriana 

The following automatic conversions were performed:

'_exptl_crystal_density_meas' value 'not measured' was changed to '?'
- the value is perceived as not measured.

Automatic conversion script
Id: cif_fix_values 3008 2015-01-20 13:52:24Z robertas 
;
_cod_original_sg_symbol_H-M C2/c
_cod_database_code 7016876

loop_
_symmetry_equiv_pos_as_xyz
'x, y, z'
'-x, y, -z+1/2'
'x+1/2, y+1/2, z'
'-x+1/2, y+1/2, -z+1/2'
'-x, -y, -z'
'x, -y, z-1/2'
'-x+1/2, -y+1/2, -z'
'x+1/2, -y+1/2, z-1/2'

loop_
_atom_site_label
_atom_site_type_symbol
_atom_site_fract_x
_atom_site_fract_y
_atom_site_fract_z
_atom_site_U_iso_or_equiv
_atom_site_adp_type
_atom_site_occupancy
_atom_site_symmetry_multiplicity
_atom_site_calc_flag
_atom_site_refinement_flags
_atom_site_disorder_assembly
_atom_site_disorder_group
O2S O 0.4479(9) 1.0364(14) 0.9974(7) 0.064(4) Uiso 0.50 1 d P . .
O1S O 0.2865(7) 0.8666(10) 0.9759(4) 0.028(3) Uiso 0.50 1 d P . .
O9S O 0.2232(17) 0.178(2) 0.9343(12) 0.123(9) Uiso 0.50 1 d PD . .
H9O H 0.22(3) 0.230(7) 0.918(6) 0.184 Uiso 0.50 1 d PD . .
C9S C 0.251(5) 0.212(8) 0.981(2) 0.26(4) Uiso 0.50 1 d PD . .
Cl3 Cl 0.3528(5) 0.9581(9) 0.9837(5) 0.1005(15) Uiso 0.50 1 d PD A 1
Cl2 Cl 0.5000 1.0000 1.0000 0.1005(15) Uiso 0.50 2 d SPD . 1
C1L C 0.4148(6) 1.0609(11) 0.9916(15) 0.1005(15) Uiso 0.50 1 d PD A 1
C2L C 0.275(4) 0.855(5) 0.964(2) 0.1005(15) Uiso 0.25 1 d PD A 2
Cl4 Cl 0.3493(6) 0.9273(7) 0.9870(5) 0.1005(15) Uiso 0.50 1 d PD A 2
Cl5 Cl 0.2500 0.7500 1.0000 0.1005(15) Uiso 0.50 2 d SPD . 2
C3L C 0.3010(12) 0.9531(17) 0.983(3) 0.1005(15) Uiso 0.25 1 d PD A 3
Cl6 Cl 0.3961(10) 0.9559(15) 0.9902(8) 0.1005(15) Uiso 0.25 1 d PD A 3
Cl7 Cl 0.2728(10) 0.8247(16) 0.9787(8) 0.1005(15) Uiso 0.25 1 d PD A 3
Cu1 Cu 0.5000 0.59752(11) 0.7500 0.0287(4) Uani 1 2 d S . .
Fe1 Fe 0.43102(6) 0.59628(9) 0.91732(4) 0.0279(4) Uani 1 1 d . . .
Cl1 Cl 0.61856(10) 0.59528(17) 0.77887(8) 0.0342(5) Uani 1 1 d . . .
P1 P 0.44294(11) 0.41960(15) 0.83072(7) 0.0226(5) Uani 1 1 d . . .
P2 P 0.48524(11) 0.77447(15) 0.84063(7) 0.0236(5) Uani 1 1 d . . .
O1 O 0.4798(3) 0.4891(4) 0.79766(19) 0.0248(12) Uani 1 1 d . . .
O2 O 0.4771(3) 0.7057(4) 0.7978(2) 0.0281(13) Uani 1 1 d . . .
C1 C 0.3936(4) 0.4847(7) 0.8737(3) 0.0292(19) Uani 1 1 d . . .
C2 C 0.3844(5) 0.4589(7) 0.9230(3) 0.037(2) Uani 1 1 d . . .
H2 H 0.4041 0.4002 0.9403 0.045 Uiso 1 1 calc R . .
C3 C 0.3411(6) 0.5351(9) 0.9423(4) 0.048(3) Uani 1 1 d . . .
H3 H 0.3271 0.5383 0.9759 0.058 Uiso 1 1 calc R . .
C4 C 0.3236(5) 0.6062(8) 0.9063(4) 0.041(2) Uani 1 1 d . . .
H4 H 0.2948 0.6666 0.9100 0.050 Uiso 1 1 calc R . .
C5 C 0.3555(4) 0.5742(7) 0.8632(4) 0.034(2) Uani 1 1 d . . .
H5 H 0.3525 0.6091 0.8319 0.041 Uiso 1 1 calc R . .
C6 C 0.4932(5) 0.7096(6) 0.8970(3) 0.0276(18) Uani 1 1 d . . .
C7 C 0.4622(5) 0.7352(7) 0.9410(3) 0.037(2) Uani 1 1 d . . .
H7 H 0.4316 0.7929 0.9467 0.045 Uiso 1 1 calc R . .
C8 C 0.4847(6) 0.6598(8) 0.9757(3) 0.045(3) Uani 1 1 d . . .
H8 H 0.4710 0.6562 1.0093 0.054 Uiso 1 1 calc R . .
C9 C 0.5281(5) 0.5918(8) 0.9533(4) 0.040(2) Uani 1 1 d . . .
H9 H 0.5500 0.5323 0.9686 0.049 Uiso 1 1 calc R . .
C10 C 0.5343(4) 0.6218(7) 0.9045(3) 0.0289(18) Uani 1 1 d . . .
H10 H 0.5617 0.5877 0.8803 0.035 Uiso 1 1 calc R . .
C1W C 0.5619(4) 0.8541(6) 0.8392(3) 0.0286(18) Uani 1 1 d . . .
C2W C 0.5859(7) 0.8858(9) 0.7969(4) 0.063(4) Uani 1 1 d . . .
H2W H 0.5651 0.8611 0.7681 0.075 Uiso 1 1 calc R . .
C3W C 0.6413(8) 0.9547(11) 0.7949(5) 0.079(5) Uani 1 1 d . . .
H3W H 0.6553 0.9783 0.7652 0.094 Uiso 1 1 calc R . .
C4W C 0.6742(6) 0.9865(9) 0.8364(5) 0.055(3) Uani 1 1 d . . .
H4W H 0.7111 1.0322 0.8353 0.066 Uiso 1 1 calc R . .
C5W C 0.6537(7) 0.9522(10) 0.8801(5) 0.071(4) Uani 1 1 d . . .
H5W H 0.6768 0.9745 0.9086 0.085 Uiso 1 1 calc R . .
C6W C 0.5975(6) 0.8827(10) 0.8820(5) 0.061(3) Uani 1 1 d . . .
H6W H 0.5847 0.8568 0.9115 0.073 Uiso 1 1 calc R . .
C1X C 0.4092(4) 0.8560(7) 0.8413(3) 0.0285(18) Uani 1 1 d . . .
C2X C 0.3483(5) 0.8294(8) 0.8164(4) 0.042(2) Uani 1 1 d . . .
H2X H 0.3458 0.7695 0.7991 0.051 Uiso 1 1 calc R . .
C3X C 0.2893(5) 0.8931(8) 0.8169(4) 0.046(3) Uani 1 1 d . . .
H3X H 0.2476 0.8751 0.8000 0.055 Uiso 1 1 calc R . .
C4X C 0.2929(6) 0.9793(9) 0.8416(5) 0.051(3) Uani 1 1 d . . .
H4X H 0.2534 1.0207 0.8420 0.061 Uiso 1 1 calc R . .
C5X C 0.3537(7) 1.0072(9) 0.8663(5) 0.063(3) Uani 1 1 d . . .
H5X H 0.3555 1.0677 0.8831 0.076 Uiso 1 1 calc R . .
C6X C 0.4125(6) 0.9467(8) 0.8665(4) 0.048(3) Uani 1 1 d . . .
H6X H 0.4540 0.9661 0.8833 0.057 Uiso 1 1 calc R . .
C1Y C 0.5072(4) 0.3422(6) 0.8624(3) 0.0267(18) Uani 1 1 d . . .
C2Y C 0.4878(6) 0.2530(7) 0.8853(4) 0.042(2) Uani 1 1 d . . .
H2Y H 0.4412 0.2312 0.8831 0.050 Uiso 1 1 calc R . .
C3Y C 0.5389(7) 0.1980(9) 0.9110(4) 0.055(3) Uani 1 1 d . . .
H3Y H 0.5261 0.1394 0.9265 0.066 Uiso 1 1 calc R . .
C4Y C 0.6069(7) 0.2278(9) 0.9138(4) 0.054(3) Uani 1 1 d . . .
H4Y H 0.6403 0.1889 0.9310 0.065 Uiso 1 1 calc R . .
C5Y C 0.6278(6) 0.3159(9) 0.8916(4) 0.051(3) Uani 1 1 d . . .
H5Y H 0.6748 0.3364 0.8941 0.062 Uiso 1 1 calc R . .
C6Y C 0.5777(5) 0.3725(7) 0.8656(3) 0.035(2) Uani 1 1 d . . .
H6Y H 0.5911 0.4310 0.8501 0.042 Uiso 1 1 calc R . .
C1Z C 0.3807(4) 0.3372(6) 0.7992(3) 0.0262(17) Uani 1 1 d . . .
C2Z C 0.3190(5) 0.3109(7) 0.8194(4) 0.037(2) Uani 1 1 d . . .
H2Z H 0.3067 0.3409 0.8482 0.044 Uiso 1 1 calc R . .
C3Z C 0.2749(5) 0.2402(7) 0.7974(4) 0.041(2) Uani 1 1 d . . .
H3Z H 0.2329 0.2229 0.8112 0.050 Uiso 1 1 calc R . .
C4Z C 0.2934(5) 0.1945(7) 0.7543(4) 0.041(2) Uani 1 1 d . . .
H4Z H 0.2648 0.1452 0.7397 0.049 Uiso 1 1 calc R . .
C5Z C 0.3549(6) 0.2241(10) 0.7337(4) 0.057(3) Uani 1 1 d . . .
H5Z H 0.3671 0.1963 0.7045 0.069 Uiso 1 1 calc R . .
C6Z C 0.3980(6) 0.2944(9) 0.7562(4) 0.049(3) Uani 1 1 d . . .
H6Z H 0.4395 0.3134 0.7422 0.059 Uiso 1 1 calc R . .

loop_
_atom_site_aniso_label
_atom_site_aniso_U_11
_atom_site_aniso_U_22
_atom_site_aniso_U_33
_atom_site_aniso_U_23
_atom_site_aniso_U_13
_atom_site_aniso_U_12
Cu1 0.0289(8) 0.0264(8) 0.0305(8) 0.000 -0.0009(6) 0.000
Fe1 0.0333(7) 0.0281(7) 0.0226(6) -0.0052(5) 0.0047(5) -0.0073(5)
Cl1 0.0210(10) 0.0400(12) 0.0407(12) 0.0103(10) -0.0071(8) -0.0086(9)
P1 0.0236(10) 0.0197(10) 0.0244(10) 0.0010(8) -0.0005(8) -0.0073(8)
P2 0.0279(11) 0.0196(10) 0.0231(10) -0.0037(8) 0.0001(8) -0.0034(8)
O1 0.028(3) 0.023(3) 0.023(3) 0.006(2) 0.005(2) -0.006(2)
O2 0.041(3) 0.020(3) 0.023(3) -0.006(2) 0.000(2) -0.002(2)
C1 0.027(4) 0.028(4) 0.032(5) -0.005(4) 0.004(3) -0.013(4)
C2 0.042(5) 0.037(5) 0.034(5) -0.005(4) 0.008(4) -0.017(4)
C3 0.048(6) 0.059(7) 0.041(6) -0.017(5) 0.024(5) -0.018(5)
C4 0.036(5) 0.045(6) 0.044(6) -0.019(5) 0.011(4) -0.006(4)
C5 0.025(4) 0.033(5) 0.043(5) -0.002(4) -0.002(4) -0.006(4)
C6 0.037(5) 0.027(4) 0.018(4) -0.004(3) 0.002(3) -0.010(4)
C7 0.053(6) 0.029(5) 0.030(5) -0.008(4) 0.006(4) -0.011(4)
C8 0.070(7) 0.041(6) 0.023(5) -0.005(4) -0.003(4) -0.019(5)
C9 0.040(5) 0.040(6) 0.040(5) 0.004(4) -0.007(4) -0.010(4)
C10 0.027(4) 0.032(5) 0.028(4) -0.002(4) -0.001(3) -0.007(4)
C1W 0.027(4) 0.022(4) 0.036(5) 0.002(4) 0.000(3) -0.006(3)
C2W 0.086(9) 0.057(7) 0.044(6) -0.014(5) 0.000(6) -0.045(7)
C3W 0.102(11) 0.093(11) 0.043(7) -0.015(7) 0.031(7) -0.065(9)
C4W 0.042(6) 0.042(6) 0.082(9) -0.008(6) 0.009(6) -0.020(5)
C5W 0.061(8) 0.065(8) 0.082(9) 0.013(7) -0.028(7) -0.036(7)
C6W 0.053(7) 0.061(8) 0.066(8) 0.017(6) -0.016(6) -0.033(6)
C1X 0.027(4) 0.028(4) 0.031(4) -0.002(4) 0.005(3) 0.003(3)
C2X 0.042(5) 0.034(5) 0.051(6) -0.011(4) -0.003(4) -0.004(4)
C3X 0.034(5) 0.044(6) 0.059(7) 0.007(5) -0.007(5) 0.011(4)
C4X 0.037(6) 0.043(6) 0.074(8) 0.010(6) 0.003(5) 0.014(5)
C5X 0.061(8) 0.040(6) 0.090(10) -0.021(6) 0.014(7) 0.012(6)
C6X 0.044(6) 0.035(6) 0.063(7) -0.017(5) -0.005(5) 0.000(5)
C1Y 0.033(4) 0.024(4) 0.023(4) 0.001(3) -0.001(3) -0.002(3)
C2Y 0.053(6) 0.033(5) 0.040(5) 0.009(4) -0.002(4) -0.011(4)
C3Y 0.078(8) 0.040(6) 0.045(6) 0.018(5) -0.003(6) 0.009(6)
C4Y 0.065(8) 0.054(7) 0.041(6) 0.012(5) -0.010(5) 0.021(6)
C5Y 0.038(5) 0.060(7) 0.055(7) 0.011(6) -0.004(5) 0.008(5)
C6Y 0.032(5) 0.035(5) 0.038(5) 0.008(4) 0.001(4) 0.001(4)
C1Z 0.029(4) 0.023(4) 0.026(4) -0.002(3) -0.001(3) -0.010(3)
C2Z 0.031(5) 0.035(5) 0.044(5) -0.007(4) 0.005(4) -0.011(4)
C3Z 0.027(5) 0.038(5) 0.060(6) -0.007(5) 0.004(4) -0.011(4)
C4Z 0.037(5) 0.033(5) 0.051(6) -0.008(4) -0.011(4) -0.010(4)
C5Z 0.062(7) 0.068(8) 0.043(6) -0.030(6) 0.008(5) -0.026(6)
C6Z 0.041(5) 0.062(7) 0.047(6) -0.020(5) 0.012(5) -0.025(5)

loop_
_atom_type_symbol
_atom_type_description
_atom_type_scat_dispersion_real
_atom_type_scat_dispersion_imag
_atom_type_scat_source
C C 0.0033 0.0016 'International Tables Vol C Tables 4.2.6.8 and 6.1.1.4'
H H 0.0000 0.0000 'International Tables Vol C Tables 4.2.6.8 and 6.1.1.4'
O O 0.0106 0.0060 'International Tables Vol C Tables 4.2.6.8 and 6.1.1.4'
P P 0.1023 0.0942 'International Tables Vol C Tables 4.2.6.8 and 6.1.1.4'
Cl Cl 0.1484 0.1585 'International Tables Vol C Tables 4.2.6.8 and 6.1.1.4'
Fe Fe 0.3463 0.8444 'International Tables Vol C Tables 4.2.6.8 and 6.1.1.4'
Cu Cu 0.3201 1.2651 'International Tables Vol C Tables 4.2.6.8 and 6.1.1.4'

loop_
_geom_angle_atom_site_label_1
_geom_angle_atom_site_label_2
_geom_angle_atom_site_label_3
_geom_angle
_geom_angle_site_symmetry_1
_geom_angle_site_symmetry_3
C1L O2S Cl2 171(5) . .
C1L O2S Cl6 74(2) . .
Cl2 O2S Cl6 106.3(16) . .
C1L O2S Cl3 56.7(17) . .
Cl2 O2S Cl3 123.6(14) . .
Cl6 O2S Cl3 17.4(9) . .
Cl7 O1S C3L 159(5) . .
Cl7 O1S Cl4 144(3) . .
C3L O1S Cl4 41.8(12) . .
Cl7 O1S Cl3 155(3) . .
C3L O1S Cl3 32.5(12) . .
Cl4 O1S Cl3 10.9(7) . .
Cl7 O1S Cl5 14(2) . .
C3L O1S Cl5 147(4) . .
Cl4 O1S Cl5 135.2(10) . .
Cl3 O1S Cl5 145.3(9) . .
C9S C9S O9S 147(10) 7_557 .
O1S Cl3 C1L 174.8(9) . .
O1S Cl3 O2S 165.7(10) . .
C1L Cl3 O2S 19.4(6) . .
O2S Cl2 O2S 180(2) 5_677 .
O2S Cl2 C1L 3.6(19) 5_677 5_677
O2S Cl2 C1L 176.4(19) . 5_677
O2S Cl2 C1L 176.4(19) 5_677 .
O2S Cl2 C1L 3.6(19) . .
C1L Cl2 C1L 180.000(6) 5_677 .
O2S C1L Cl3 104(2) . .
O2S C1L Cl2 5(3) . .
Cl3 C1L Cl2 104.3(7) . .
Cl4 C2L Cl5 116.6(9) . .
O1S Cl4 C2L 9(2) . .
C2L Cl5 C2L 180.000(8) . 7_567
C2L Cl5 O1S 13.0(13) . .
C2L Cl5 O1S 167.0(13) 7_567 .
C2L Cl5 O1S 167.0(13) . 7_567
C2L Cl5 O1S 13.0(13) 7_567 7_567
O1S Cl5 O1S 180.000(3) . 7_567
O1S C3L Cl7 7.0(15) . .
O1S C3L Cl6 104.9(15) . .
Cl7 C3L Cl6 108.7(8) . .
O2S Cl6 C3L 133.8(16) . .
O1S Cl7 C3L 14(3) . .
O1 Cu1 O1 87.9(3) 2_656 .
O1 Cu1 O2 91.6(2) 2_656 2_656
O1 Cu1 O2 178.6(2) . 2_656
O1 Cu1 O2 178.6(2) 2_656 .
O1 Cu1 O2 91.6(2) . .
O2 Cu1 O2 88.9(3) 2_656 .
O1 Cu1 Cl1 88.86(17) 2_656 2_656
O1 Cu1 Cl1 90.09(17) . 2_656
O2 Cu1 Cl1 91.23(18) 2_656 2_656
O2 Cu1 Cl1 89.81(18) . 2_656
O1 Cu1 Cl1 90.09(17) 2_656 .
O1 Cu1 Cl1 88.86(17) . .
O2 Cu1 Cl1 89.81(18) 2_656 .
O2 Cu1 Cl1 91.23(18) . .
Cl1 Cu1 Cl1 178.55(13) 2_656 .
C6 Fe1 C1 125.2(3) . .
C6 Fe1 C10 40.9(4) . .
C1 Fe1 C10 109.2(3) . .
C6 Fe1 C5 107.6(4) . .
C1 Fe1 C5 40.9(4) . .
C10 Fe1 C5 122.7(4) . .
C6 Fe1 C7 41.1(4) . .
C1 Fe1 C7 161.1(4) . .
C10 Fe1 C7 68.9(4) . .
C5 Fe1 C7 123.2(4) . .
C6 Fe1 C2 162.8(4) . .
C1 Fe1 C2 41.1(4) . .
C10 Fe1 C2 126.0(4) . .
C5 Fe1 C2 68.7(4) . .
C7 Fe1 C2 155.1(4) . .
C6 Fe1 C3 154.8(4) . .
C1 Fe1 C3 68.6(4) . .
C10 Fe1 C3 162.3(4) . .
C5 Fe1 C3 68.0(4) . .
C7 Fe1 C3 119.1(4) . .
C2 Fe1 C3 40.9(4) . .
C6 Fe1 C8 68.7(4) . .
C1 Fe1 C8 157.0(4) . .
C10 Fe1 C8 68.0(4) . .
C5 Fe1 C8 160.2(4) . .
C7 Fe1 C8 41.2(4) . .
C2 Fe1 C8 120.6(4) . .
C3 Fe1 C8 106.7(4) . .
C6 Fe1 C4 120.2(4) . .
C1 Fe1 C4 69.1(4) . .
C10 Fe1 C4 157.1(4) . .
C5 Fe1 C4 41.0(4) . .
C7 Fe1 C4 105.0(4) . .
C2 Fe1 C4 68.8(4) . .
C3 Fe1 C4 40.1(5) . .
C8 Fe1 C4 122.7(4) . .
C6 Fe1 C9 68.4(4) . .
C1 Fe1 C9 123.2(4) . .
C10 Fe1 C9 40.7(4) . .
C5 Fe1 C9 158.8(4) . .
C7 Fe1 C9 68.4(4) . .
C2 Fe1 C9 108.6(4) . .
C3 Fe1 C9 124.7(5) . .
C8 Fe1 C9 39.7(4) . .
C4 Fe1 C9 159.4(4) . .
O1 P1 C1 112.7(4) . .
O1 P1 C1Y 109.1(4) . .
C1 P1 C1Y 108.8(4) . .
O1 P1 C1Z 113.2(4) . .
C1 P1 C1Z 105.5(4) . .
C1Y P1 C1Z 107.4(4) . .
O2 P2 C6 113.3(4) . .
O2 P2 C1W 113.1(4) . .
C6 P2 C1W 105.8(4) . .
O2 P2 C1X 109.1(4) . .
C6 P2 C1X 108.3(4) . .
C1W P2 C1X 107.0(4) . .
P1 O1 Cu1 163.1(4) . .
P2 O2 Cu1 159.6(4) . .
C5 C1 C2 108.2(8) . .
C5 C1 P1 123.6(7) . .
C2 C1 P1 128.2(7) . .
C5 C1 Fe1 70.3(5) . .
C2 C1 Fe1 70.3(5) . .
P1 C1 Fe1 125.3(4) . .
C3 C2 C1 106.8(9) . .
C3 C2 Fe1 69.6(6) . .
C1 C2 Fe1 68.6(5) . .
C4 C3 C2 109.5(9) . .
C4 C3 Fe1 70.2(6) . .
C2 C3 Fe1 69.5(5) . .
C3 C4 C5 107.3(9) . .
C3 C4 Fe1 69.8(6) . .
C5 C4 Fe1 69.1(5) . .
C1 C5 C4 108.2(9) . .
C1 C5 Fe1 68.8(5) . .
C4 C5 Fe1 69.8(6) . .
C10 C6 C7 108.8(8) . .
C10 C6 P2 123.4(6) . .
C7 C6 P2 127.8(7) . .
C10 C6 Fe1 70.5(5) . .
C7 C6 Fe1 70.4(5) . .
P2 C6 Fe1 125.7(4) . .
C6 C7 C8 106.4(9) . .
C6 C7 Fe1 68.5(5) . .
C8 C7 Fe1 69.6(5) . .
C9 C8 C7 108.7(9) . .
C9 C8 Fe1 70.3(5) . .
C7 C8 Fe1 69.2(5) . .
C8 C9 C10 108.7(9) . .
C8 C9 Fe1 70.1(6) . .
C10 C9 Fe1 69.2(5) . .
C6 C10 C9 107.4(8) . .
C6 C10 Fe1 68.7(5) . .
C9 C10 Fe1 70.1(5) . .
C2W C1W C6W 119.0(9) . .
C2W C1W P2 120.9(7) . .
C6W C1W P2 120.1(7) . .
C1W C2W C3W 122.0(10) . .
C4W C3W C2W 119.2(11) . .
C3W C4W C5W 120.6(10) . .
C4W C5W C6W 120.0(12) . .
C1W C6W C5W 118.9(11) . .
C2X C1X C6X 119.5(9) . .
C2X C1X P2 119.7(7) . .
C6X C1X P2 120.8(7) . .
C1X C2X C3X 119.6(9) . .
C4X C3X C2X 120.3(10) . .
C3X C4X C5X 120.7(10) . .
C4X C5X C6X 120.5(11) . .
C5X C6X C1X 119.4(10) . .
C6Y C1Y C2Y 119.3(8) . .
C6Y C1Y P1 119.3(7) . .
C2Y C1Y P1 121.3(7) . .
C3Y C2Y C1Y 119.2(10) . .
C4Y C3Y C2Y 121.1(10) . .
C3Y C4Y C5Y 121.1(10) . .
C6Y C5Y C4Y 119.0(10) . .
C5Y C6Y C1Y 120.3(9) . .
C2Z C1Z C6Z 119.8(8) . .
C2Z C1Z P1 120.6(7) . .
C6Z C1Z P1 119.4(7) . .
C1Z C2Z C3Z 120.3(9) . .
C2Z C3Z C4Z 120.0(9) . .
C5Z C4Z C3Z 118.8(9) . .
C6Z C5Z C4Z 120.3(10) . .
C5Z C6Z C1Z 120.8(9) . .

loop_
_geom_bond_atom_site_label_1
_geom_bond_atom_site_label_2
_geom_bond_distance
_geom_bond_site_symmetry_2
O2S C1L 0.72(2) .
O2S Cl2 1.099(18) .
O2S Cl6 1.46(2) .
O2S Cl3 2.10(2) .
O1S Cl7 0.622(19) .
O1S C3L 1.20(2) .
O1S Cl4 1.459(15) .
O1S Cl3 1.755(15) .
O1S Cl5 1.840(13) .
O9S C9S 1.449(11) .
C9S C9S 1.44(12) 7_557
Cl3 C1L 1.811(10) .
Cl2 O2S 1.099(18) 5_677
Cl2 C1L 1.812(10) 5_677
Cl2 C1L 1.812(10) .
C2L Cl4 1.793(10) .
C2L Cl5 1.797(10) .
Cl5 C2L 1.797(11) 7_567
Cl5 O1S 1.840(13) 7_567
C3L Cl7 1.793(10) .
C3L Cl6 1.805(10) .
Cu1 O1 2.006(5) 2_656
Cu1 O1 2.006(5) .
Cu1 O2 2.017(6) 2_656
Cu1 O2 2.017(6) .
Cu1 Cl1 2.347(2) 2_656
Cu1 Cl1 2.347(2) .
Fe1 C6 2.014(8) .
Fe1 C1 2.019(8) .
Fe1 C10 2.037(8) .
Fe1 C5 2.039(9) .
Fe1 C7 2.039(9) .
Fe1 C2 2.042(9) .
Fe1 C3 2.043(10) .
Fe1 C8 2.046(9) .
Fe1 C4 2.048(10) .
Fe1 C9 2.049(10) .
P1 O1 1.499(6) .
P1 C1 1.777(9) .
P1 C1Y 1.791(8) .
P1 C1Z 1.803(8) .
P2 O2 1.500(6) .
P2 C6 1.782(8) .
P2 C1W 1.802(8) .
P2 C1X 1.805(8) .
C1 C5 1.417(13) .
C1 C2 1.426(13) .
C2 C3 1.426(15) .
C3 C4 1.401(16) .
C4 C5 1.432(14) .
C6 C10 1.414(13) .
C6 C7 1.422(12) .
C7 C8 1.438(14) .
C8 C9 1.390(15) .
C9 C10 1.420(13) .
C1W C2W 1.347(15) .
C1W C6W 1.385(15) .
C2W C3W 1.399(16) .
C3W C4W 1.345(18) .
C4W C5W 1.367(19) .
C5W C6W 1.415(15) .
C1X C2X 1.362(13) .
C1X C6X 1.394(13) .
C2X C3X 1.404(14) .
C3X C4X 1.337(16) .
C4X C5X 1.360(17) .
C5X C6X 1.376(16) .
C1Y C6Y 1.396(12) .
C1Y C2Y 1.403(12) .
C2Y C3Y 1.381(15) .
C3Y C4Y 1.347(17) .
C4Y C5Y 1.393(17) .
C5Y C6Y 1.385(14) .
C1Z C2Z 1.370(12) .
C1Z C6Z 1.373(13) .
C2Z C3Z 1.379(13) .
C3Z C4Z 1.400(15) .
C4Z C5Z 1.381(15) .
C5Z C6Z 1.371(14) .
